data_4347198
loop_
_publ_author_name
'Neudeck, Sven'
'Maji, Somnath'
'L\'opez, Isidoro'
'Dechert, Sebastian'
'Benet-Buchholz, Jordi'
'Llobet, Antoni'
'Meyer, Franc'

_publ_section_title
;
 Establishing the Family of Diruthenium Water Oxidation Catalysts Based on
 the Bis(bipyridyl)pyrazolate Ligand System.
;
_journal_issue 5
_journal_name_full 'Inorganic chemistry'
_journal_page_first 2508
_journal_page_last 2521
_journal_paper_doi 10.1021/acs.inorgchem.5b02869
_journal_volume 55
_journal_year 2016
_chemical_absolute_configuration ad
_chemical_formula_sum 'C55 H63 F12 N14 O2.5 P2 Ru2'
_chemical_formula_weight 1452.27
_space_group_IT_number 96
_space_group_name_Hall 'P 4nw 2abw'
_space_group_name_H-M_alt 'P 43 21 2'
_symmetry_cell_setting tetragonal
_symmetry_space_group_name_H-M 'P 43 21 2'
_atom_sites_solution_hydrogens geom
_atom_sites_solution_primary direct
_atom_sites_solution_secondary difmap
_audit_creation_method SHELXL-97
_cell_angle_alpha 90.00
_cell_angle_beta 90.00
_cell_angle_gamma 90.00
_cell_formula_units_Z 4
_cell_length_a 14.5081(6)
_cell_length_b 14.5081(6)
_cell_length_c 29.8275(16)
_cell_measurement_reflns_used 6522
_cell_measurement_temperature 100(2)
_cell_measurement_theta_max 22.58
_cell_measurement_theta_min 2.41
_cell_volume 6278.2(5)
_computing_cell_refinement 'Bruker APEX2 v2009.1-0'
_computing_data_collection 'Bruker APEX2 v2009.1-0'
_computing_data_reduction 'Bruker SAINT V7.60A'
_computing_molecular_graphics 'Bruker SHELXTL'
_computing_publication_material 'Bruker SHELXTL'
_computing_structure_refinement 'SHELXS-97 (Sheldrick, 2008)'
_computing_structure_solution 'SHELXS-97 (Sheldrick, 2008)'
_diffrn_ambient_temperature 100(2)
_diffrn_detector_area_resol_mean 512
_diffrn_detector_type '4K CCD area detector APEX II'
_diffrn_measured_fraction_theta_full 0.962
_diffrn_measured_fraction_theta_max 0.934
_diffrn_measurement_device_type 'APEX DUO Kappa 4-axis goniometer'
_diffrn_measurement_method
;
 Fullsphere data collection, phi and omega scans
;
_diffrn_measurement_specimen_support 'magnetic support with MicroMount'
_diffrn_radiation_monochromator 'Quazar MX Multilayer Optics'
_diffrn_radiation_type MoK\a
_diffrn_radiation_wavelength 0.71073
_diffrn_reflns_av_R_equivalents 0.0790
_diffrn_reflns_av_sigmaI/netI 0.0605
_diffrn_reflns_limit_h_max 17
_diffrn_reflns_limit_h_min -18
_diffrn_reflns_limit_k_max 18
_diffrn_reflns_limit_k_min -18
_diffrn_reflns_limit_l_max 33
_diffrn_reflns_limit_l_min -31
_diffrn_reflns_number 45623
_diffrn_reflns_theta_full 25.00
_diffrn_reflns_theta_max 27.51
_diffrn_reflns_theta_min 1.96
_diffrn_source 'Microfocus source E025 IuS'
_diffrn_source_current 0.6
_diffrn_source_power 50
_diffrn_source_size '0.2 mm x 0.2 mm fine focus'
_diffrn_source_type 'Bruker APEX DUO'
_exptl_absorpt_coefficient_mu 0.621
_exptl_absorpt_correction_T_max 0.9405
_exptl_absorpt_correction_T_min 0.9405
_exptl_absorpt_correction_type multi-scan
_exptl_absorpt_process_details
; 
 SADABS Version 2008/1 Bruker-Nonius
 Blessing, Acta Cryst. (1995) A51 33-38
;
_exptl_crystal_colour black
_exptl_crystal_density_diffrn 1.536
_exptl_crystal_density_method 'not measured'
_exptl_crystal_description square
_exptl_crystal_F_000 2948
_exptl_crystal_size_max 0.10
_exptl_crystal_size_mid 0.10
_exptl_crystal_size_min 0.10
_refine_diff_density_max 1.229
_refine_diff_density_min -0.351
_refine_diff_density_rms 0.086
_refine_ls_abs_structure_details 'Flack H D (1983), Acta Cryst. A39, 876-881'
_refine_ls_abs_structure_Flack -0.10(5)
_refine_ls_extinction_method none
_refine_ls_goodness_of_fit_ref 1.079
_refine_ls_hydrogen_treatment noref
_refine_ls_matrix_type full
_refine_ls_number_parameters 436
_refine_ls_number_reflns 6702
_refine_ls_number_restraints 69
_refine_ls_restrained_S_all 1.074
_refine_ls_R_factor_all 0.0944
_refine_ls_R_factor_gt 0.0582
_refine_ls_shift/su_max 0.003
_refine_ls_shift/su_mean 0.000
_refine_ls_structure_factor_coef Fsqd
_refine_ls_weighting_details 'calc w=1/[\s^2^(Fo^2^)+(0.0464P)^2^+11.4891P] where P=(Fo^2^+2Fc^2^)/3'
_refine_ls_weighting_scheme calc
_refine_ls_wR_factor_gt 0.1181
_refine_ls_wR_factor_ref 0.1327
_reflns_number_gt 4816
_reflns_number_total 6702
_cod_data_source_file ic5b02869_si_002.cif
_cod_data_source_block mo_me2npyac_0m
_cod_depositor_comments
;
The following automatic conversions were performed:

data item '_exptl_absorpt_correction_type' value 'Multi-scan' was
changed to 'multi-scan' in accordance with the
/home/saulius/struct/COD-crude-data/automatic-downloads/DataCite-retrospective/ACS/depositions/lib/dictionaries/cif_core.dic
dictionary named 'cif_core.dic' version 2.4.2 last updated on
2011-04-26.

data item '_symmetry_cell_setting' value 'Tetragonal' was changed to
'tetragonal' in accordance with the
/home/saulius/struct/COD-crude-data/automatic-downloads/DataCite-retrospective/ACS/depositions/lib/dictionaries/cif_core.dic
dictionary named 'cif_core.dic' version 2.4.2 last updated on
2011-04-26.

Automatic conversion script
Id: cif_fix_values 6909 2019-04-08 15:41:33Z antanas 
;
_cod_original_sg_symbol_H-M P4(3)2(1)2
_cod_original_formula_sum 'C55 H63 F12 N14 O2.50 P2 Ru2'
_cod_database_code 4347198

loop_
_symmetry_equiv_pos_as_xyz
'x, y, z'
'-x, -y, z+1/2'
'-y+1/2, x+1/2, z+3/4'
'y+1/2, -x+1/2, z+1/4'
'-x+1/2, y+1/2, -z+3/4'
'x+1/2, -y+1/2, -z+1/4'
'y, x, -z'
'-y, -x, -z+1/2'

loop_
_atom_site_label
_atom_site_type_symbol
_atom_site_fract_x
_atom_site_fract_y
_atom_site_fract_z
_atom_site_U_iso_or_equiv
_atom_site_adp_type
_atom_site_occupancy
_atom_site_symmetry_multiplicity
_atom_site_calc_flag
_atom_site_refinement_flags
_atom_site_disorder_assembly
_atom_site_disorder_group
Ru1 Ru 0.22695(3) 0.23387(3) 0.429865(12) 0.03440(9) Uani 1 1 d . . .
N1A N 0.3294(3) 0.1330(3) 0.43059(14) 0.0360(10) Uani 1 1 d . . .
N1B N 0.1335(3) 0.3447(3) 0.43356(15) 0.0392(11) Uani 1 1 d . . .
C1 C 0.3345(4) 0.3317(3) 0.35498(16) 0.0396(12) Uani 1 1 d . . .
H1 H 0.3689 0.3617 0.3778 0.048 Uiso 1 1 calc R . .
C1A C 0.3114(4) 0.0418(4) 0.43382(18) 0.0399(14) Uani 1 1 d . . .
H1A H 0.2487 0.0230 0.4352 0.048 Uiso 1 1 calc R . .
C1B C 0.1634(4) 0.4316(4) 0.42958(18) 0.0422(14) Uani 1 1 d . . .
H1B H 0.2274 0.4405 0.4244 0.051 Uiso 1 1 calc R . .
O1 O 0.3215(2) 0.3212(2) 0.46202(10) 0.0387(8) Uani 1 1 d . . .
C1C C 0.3481(3) 0.3481(3) 0.5000 0.0341(16) Uani 1 2 d S . .
N2 N 0.1427(3) 0.1598(3) 0.39428(13) 0.0376(10) Uani 1 1 d . . .
N2A N 0.5411(3) -0.0652(4) 0.43503(17) 0.0602(15) Uani 1 1 d . . .
N2B N -0.0442(3) 0.5727(3) 0.43774(17) 0.0558(14) Uani 1 1 d . . .
C2 C 0.3556(4) 0.3496(4) 0.31028(16) 0.0435(13) Uani 1 1 d . . .
H2 H 0.4044 0.3906 0.3029 0.052 Uiso 1 1 calc R . .
C2A C 0.3783(4) -0.0257(4) 0.43522(19) 0.0453(15) Uani 1 1 d . . .
H2A H 0.3611 -0.0888 0.4369 0.054 Uiso 1 1 calc R . .
C2B C 0.1094(4) 0.5085(4) 0.43231(19) 0.0448(14) Uani 1 1 d . . .
H2B H 0.1364 0.5681 0.4307 0.054 Uiso 1 1 calc R . .
C2C C 0.4205(3) 0.4205(3) 0.5000 0.057(2) Uani 1 2 d S . .
H2C1 H 0.4189 0.4538 0.4714 0.085 Uiso 0.50 1 calc PR A -1
H2C2 H 0.4811 0.3917 0.5039 0.085 Uiso 0.50 1 calc PR A -1
H2C3 H 0.4092 0.4636 0.5247 0.085 Uiso 0.50 1 calc PR A -1
N3 N 0.1575(3) 0.1651(3) 0.47806(12) 0.0340(9) Uani 1 1 d . . .
C3 C 0.3057(4) 0.3080(4) 0.27689(17) 0.0535(15) Uani 1 1 d . . .
H3 H 0.3183 0.3212 0.2463 0.064 Uiso 1 1 calc R . .
C3A C 0.4725(4) -0.0009(4) 0.43421(18) 0.0429(14) Uani 1 1 d . . .
C3B C 0.0141(4) 0.4988(4) 0.43746(19) 0.0434(15) Uani 1 1 d . . .
C4 C 0.2351(4) 0.2452(3) 0.28855(17) 0.0446(13) Uani 1 1 d . . .
H4 H 0.2008 0.2140 0.2660 0.054 Uiso 1 1 calc R . .
C4A C 0.4905(4) 0.0930(4) 0.43164(19) 0.0437(15) Uani 1 1 d . . .
H4A H 0.5524 0.1142 0.4306 0.052 Uiso 1 1 calc R . .
C4B C -0.0168(4) 0.4068(4) 0.44131(19) 0.0474(16) Uani 1 1 d . . .
H4B H -0.0806 0.3948 0.4454 0.057 Uiso 1 1 calc R . .
C5 C 0.2172(4) 0.2302(3) 0.33324(15) 0.0395(12) Uani 1 1 d . . .
C5A C 0.4197(4) 0.1548(4) 0.4306(2) 0.0453(15) Uani 1 1 d . . .
H5A H 0.4354 0.2184 0.4297 0.054 Uiso 1 1 calc R . .
C5B C 0.0434(4) 0.3356(4) 0.43933(19) 0.0435(15) Uani 1 1 d . . .
H5B H 0.0193 0.2750 0.4423 0.052 Uiso 1 1 calc R . .
N6 N 0.2672(3) 0.2734(3) 0.36683(12) 0.0405(9) Uani 1 1 d . . .
C6 C 0.1457(4) 0.1675(3) 0.34896(18) 0.0422(14) Uani 1 1 d . . .
C6A C 0.6370(4) -0.0365(5) 0.4317(3) 0.072(2) Uani 1 1 d . . .
H6A1 H 0.6510 0.0071 0.4559 0.108 Uiso 1 1 calc R . .
H6A2 H 0.6474 -0.0066 0.4027 0.108 Uiso 1 1 calc R . .
H6A3 H 0.6772 -0.0905 0.4344 0.108 Uiso 1 1 calc R . .
C6B C -0.0066(4) 0.6652(4) 0.4374(2) 0.0614(19) Uani 1 1 d . . .
H6B1 H 0.0267 0.6764 0.4654 0.092 Uiso 1 1 calc R . .
H6B2 H -0.0569 0.7099 0.4344 0.092 Uiso 1 1 calc R . .
H6B3 H 0.0358 0.6718 0.4120 0.092 Uiso 1 1 calc R . .
C7 C 0.0817(4) 0.1196(4) 0.3231(2) 0.0534(17) Uani 1 1 d . . .
H7 H 0.0828 0.1247 0.2913 0.064 Uiso 1 1 calc R . .
C7B C -0.1429(4) 0.5642(5) 0.4428(3) 0.070(2) Uani 1 1 d . . .
H7B1 H -0.1658 0.5160 0.4227 0.106 Uiso 1 1 calc R . .
H7B2 H -0.1723 0.6230 0.4353 0.106 Uiso 1 1 calc R . .
H7B3 H -0.1574 0.5479 0.4739 0.106 Uiso 1 1 calc R . .
C7A C 0.5190(5) -0.1624(4) 0.4310(3) 0.070(2) Uani 1 1 d . . .
H7A1 H 0.4914 -0.1843 0.4590 0.105 Uiso 1 1 calc R . .
H7A2 H 0.5755 -0.1973 0.4248 0.105 Uiso 1 1 calc R . .
H7A3 H 0.4753 -0.1713 0.4063 0.105 Uiso 1 1 calc R . .
C8 C 0.0167(4) 0.0646(4) 0.3438(2) 0.0582(18) Uani 1 1 d . . .
H8 H -0.0278 0.0330 0.3262 0.070 Uiso 1 1 calc R . .
C9 C 0.0159(4) 0.0552(4) 0.38972(18) 0.0437(15) Uani 1 1 d . . .
H9 H -0.0281 0.0164 0.4039 0.052 Uiso 1 1 calc R . .
C10 C 0.0810(4) 0.1038(3) 0.41531(18) 0.0409(14) Uani 1 1 d . . .
C11 C 0.0911(3) 0.1048(3) 0.46351(15) 0.0335(12) Uani 1 1 d . . .
C12 C 0.0571(3) 0.0571(3) 0.5000 0.0392(17) Uani 1 2 d S . .
H12 H 0.0108 0.0107 0.5000 0.047 Uiso 1 2 calc SR . .
P1A P 0.66363(11) 0.33922(11) 0.40967(5) 0.0494(4) Uani 1 1 d . . .
F1A F 0.6510(3) 0.2487(3) 0.43699(17) 0.1209(18) Uani 1 1 d . . .
F2A F 0.6839(3) 0.2838(4) 0.36596(15) 0.1309(19) Uani 1 1 d . . .
F3A F 0.5577(2) 0.3430(3) 0.39755(13) 0.0717(11) Uani 1 1 d . . .
F4A F 0.6767(2) 0.4323(3) 0.38272(13) 0.0820(13) Uani 1 1 d . . .
F5A F 0.6450(3) 0.3987(3) 0.45305(12) 0.0770(12) Uani 1 1 d . . .
F6A F 0.7697(3) 0.3375(3) 0.42240(16) 0.0927(14) Uani 1 1 d . . .
O1W O 0.75593(9) 0.79319(11) 0.5093(2) 0.3260(18) Uani 0.25 1 d PDU B -1
C1W C 0.74314(13) 0.6995(2) 0.5228(3) 0.326(2) Uani 0.25 1 d PDU B -1
H1WA H 0.7481 0.6968 0.5559 0.391 Uiso 0.25 1 calc PRD B -1
H1WB H 0.7946 0.6627 0.5104 0.391 Uiso 0.25 1 calc PR B -1
C2W C 0.6521(4) 0.6527(10) 0.5091(10) 0.324(3) Uani 0.25 1 d PDU B -1
H2WA H 0.6078 0.6573 0.5338 0.487 Uiso 0.25 1 calc PR B -1
H2WB H 0.6637 0.5877 0.5022 0.487 Uiso 0.25 1 calc PR B -1
H2WC H 0.6270 0.6835 0.4825 0.487 Uiso 0.25 1 calc PR B -1
C3W C 0.84059(4) 0.84317(4) 0.51280(2) 0.325(2) Uani 0.25 1 d PDU B -1
H3WA H 0.8910 0.7985 0.5181 0.390 Uiso 0.25 1 calc PR B -1
H3WB H 0.8370 0.8836 0.5395 0.390 Uiso 0.25 1 calc PR B -1
C4W C 0.8667(3) 0.9029(2) 0.47206(8) 0.323(3) Uani 0.25 1 d PDU B -1
H4WA H 0.9336 0.9118 0.4714 0.485 Uiso 0.25 1 calc PRD B -1
H4WB H 0.8361 0.9629 0.4744 0.485 Uiso 0.25 1 calc PR B -1
H4WC H 0.8469 0.8720 0.4445 0.485 Uiso 0.25 1 calc PR B -1

loop_
_atom_site_aniso_label
_atom_site_aniso_U_11
_atom_site_aniso_U_22
_atom_site_aniso_U_33
_atom_site_aniso_U_23
_atom_site_aniso_U_13
_atom_site_aniso_U_12
Ru1 0.0359(2) 0.02964(19) 0.0376(2) -0.00612(17) 0.00487(19) -0.00989(16)
N1A 0.043(2) 0.029(2) 0.035(2) -0.0089(19) 0.006(2) -0.0088(17)
N1B 0.045(2) 0.024(2) 0.048(3) -0.005(2) 0.004(2) -0.0126(18)
C1 0.048(3) 0.028(3) 0.042(3) -0.002(2) 0.007(3) 0.000(2)
C1A 0.038(3) 0.044(3) 0.037(3) -0.002(3) 0.000(3) -0.013(2)
C1B 0.047(3) 0.042(3) 0.038(3) -0.010(3) 0.007(3) -0.006(2)
O1 0.046(2) 0.0322(19) 0.0382(19) -0.0052(16) 0.0013(17) -0.0099(14)
C1C 0.0233(18) 0.0233(18) 0.056(5) -0.001(3) 0.001(3) -0.002(2)
N2 0.038(2) 0.029(2) 0.045(3) -0.0122(19) 0.0034(19) -0.0070(17)
N2A 0.049(3) 0.066(3) 0.066(4) -0.007(3) -0.005(3) 0.009(3)
N2B 0.057(3) 0.046(3) 0.065(3) 0.007(3) 0.016(3) 0.004(2)
C2 0.048(3) 0.035(3) 0.048(3) 0.009(3) 0.007(3) -0.002(2)
C2A 0.054(3) 0.035(3) 0.047(4) 0.002(3) 0.007(3) -0.001(2)
C2B 0.057(3) 0.033(3) 0.044(3) -0.002(3) 0.005(3) -0.009(2)
C2C 0.063(3) 0.063(3) 0.044(5) 0.000(4) 0.000(4) -0.040(4)
N3 0.031(2) 0.032(2) 0.039(2) -0.0063(19) 0.0019(19) -0.0014(16)
C3 0.077(4) 0.051(4) 0.033(3) 0.003(3) 0.007(3) 0.011(3)
C3A 0.046(3) 0.044(3) 0.038(3) 0.000(3) 0.000(3) 0.001(2)
C3B 0.052(3) 0.037(3) 0.041(4) -0.001(2) 0.009(3) -0.004(3)
C4 0.056(3) 0.036(3) 0.042(3) -0.004(2) -0.003(3) 0.004(2)
C4A 0.027(3) 0.053(3) 0.052(4) -0.005(3) 0.003(3) -0.003(2)
C4B 0.044(3) 0.043(3) 0.055(4) 0.000(3) -0.002(3) -0.008(3)
C5 0.056(3) 0.030(2) 0.032(3) -0.006(2) -0.002(2) 0.001(2)
C5A 0.050(3) 0.036(3) 0.050(4) -0.012(3) 0.018(3) -0.014(2)
C5B 0.048(3) 0.030(3) 0.052(4) -0.005(3) -0.004(3) -0.005(2)
N6 0.047(2) 0.031(2) 0.043(2) -0.0066(19) 0.002(2) -0.0073(19)
C6 0.049(3) 0.033(3) 0.045(3) -0.008(2) 0.001(3) -0.002(2)
C6A 0.040(4) 0.085(5) 0.091(5) -0.003(4) 0.003(4) 0.015(3)
C6B 0.058(4) 0.042(3) 0.084(5) 0.002(3) 0.017(4) 0.009(3)
C7 0.064(4) 0.057(4) 0.038(3) -0.010(3) -0.011(3) -0.014(3)
C7B 0.044(4) 0.069(4) 0.099(6) 0.017(4) 0.013(4) 0.002(3)
C7A 0.067(4) 0.059(4) 0.084(5) -0.013(4) -0.006(4) 0.013(3)
C8 0.068(4) 0.045(3) 0.061(4) -0.021(3) -0.004(3) -0.025(3)
C9 0.042(3) 0.042(3) 0.047(3) -0.018(2) 0.002(2) -0.010(2)
C10 0.038(3) 0.031(3) 0.054(3) -0.010(2) 0.004(2) -0.004(2)
C11 0.027(2) 0.033(3) 0.040(3) -0.012(2) 0.009(2) -0.0130(19)
C12 0.034(2) 0.034(2) 0.049(4) -0.009(3) 0.009(3) -0.007(3)
P1A 0.0369(8) 0.0430(8) 0.0682(10) 0.0033(8) -0.0087(8) -0.0001(6)
F1A 0.117(3) 0.071(3) 0.174(4) 0.056(3) -0.082(3) -0.044(2)
F2A 0.122(4) 0.154(4) 0.116(3) -0.076(3) -0.040(3) 0.064(3)
F3A 0.0424(19) 0.075(3) 0.098(3) 0.016(2) -0.0142(19) -0.0117(18)
F4A 0.053(2) 0.097(3) 0.096(3) 0.048(2) 0.003(2) -0.015(2)
F5A 0.079(3) 0.090(3) 0.063(2) -0.008(2) -0.005(2) 0.019(2)
F6A 0.0413(19) 0.080(3) 0.157(4) -0.011(3) -0.027(3) 0.015(2)
O1W 0.326(3) 0.326(3) 0.326(3) 0.000(3) 0.001(3) 0.000(2)
C1W 0.326(3) 0.326(3) 0.326(4) 0.000(3) 0.000(3) 0.000(3)
C2W 0.324(4) 0.324(4) 0.325(5) 0.000(4) 0.001(4) 0.001(3)
C3W 0.325(3) 0.325(3) 0.326(3) 0.000(3) 0.000(3) 0.000(3)
C4W 0.323(5) 0.323(5) 0.323(5) -0.001(3) -0.001(4) 0.000(4)

loop_
_atom_type_symbol
_atom_type_description
_atom_type_scat_dispersion_real
_atom_type_scat_dispersion_imag
_atom_type_scat_source
C C 0.0033 0.0016 'International Tables Vol C Tables 4.2.6.8 and 6.1.1.4'
H H 0.0000 0.0000 'International Tables Vol C Tables 4.2.6.8 and 6.1.1.4'
N N 0.0061 0.0033 'International Tables Vol C Tables 4.2.6.8 and 6.1.1.4'
O O 0.0106 0.0060 'International Tables Vol C Tables 4.2.6.8 and 6.1.1.4'
F F 0.0171 0.0103 'International Tables Vol C Tables 4.2.6.8 and 6.1.1.4'
P P 0.1023 0.0942 'International Tables Vol C Tables 4.2.6.8 and 6.1.1.4'
Ru Ru -1.2594 0.8363 'International Tables Vol C Tables 4.2.6.8 and 6.1.1.4'

loop_
_geom_angle_atom_site_label_1
_geom_angle_atom_site_label_2
_geom_angle_atom_site_label_3
_geom_angle
_geom_angle_site_symmetry_1
_geom_angle_site_symmetry_3
N2 Ru1 N3 78.56(16) . .
N2 Ru1 N6 80.37(16) . .
N3 Ru1 N6 158.90(15) . .
N2 Ru1 N1A 93.76(17) . .
N3 Ru1 N1A 90.11(17) . .
N6 Ru1 N1A 90.15(16) . .
N2 Ru1 O1 173.95(15) . .
N3 Ru1 O1 107.41(13) . .
N6 Ru1 O1 93.68(13) . .
N1A Ru1 O1 87.29(15) . .
N2 Ru1 N1B 92.64(17) . .
N3 Ru1 N1B 91.05(17) . .
N6 Ru1 N1B 91.04(17) . .
N1A Ru1 N1B 173.60(15) . .
O1 Ru1 N1B 86.36(15) . .
C5A N1A C1A 114.7(4) . .
C5A N1A Ru1 121.9(3) . .
C1A N1A Ru1 123.3(3) . .
C5B N1B C1B 115.1(4) . .
C5B N1B Ru1 124.5(3) . .
C1B N1B Ru1 120.4(3) . .
N6 C1 C2 122.1(5) . .
N1A C1A C2A 124.1(5) . .
N1B C1B C2B 125.3(5) . .
C1C O1 Ru1 143.0(3) . .
O1 C1C O1 128.2(5) 7_556 .
O1 C1C C2C 115.9(3) 7_556 .
O1 C1C C2C 115.9(3) . .
C6 N2 C10 121.9(4) . .
C6 N2 Ru1 118.6(3) . .
C10 N2 Ru1 119.5(3) . .
C3A N2A C7A 120.1(5) . .
C3A N2A C6A 120.0(5) . .
C7A N2A C6A 118.9(5) . .
C3B N2B C7B 123.2(5) . .
C3B N2B C6B 119.6(5) . .
C7B N2B C6B 116.9(5) . .
C3 C2 C1 119.8(5) . .
C1A C2A C3A 119.9(5) . .
C1B C2B C3B 119.4(5) . .
N3 N3 C11 108.6(2) 7_556 .
N3 N3 Ru1 134.93(12) 7_556 .
C11 N3 Ru1 116.1(3) . .
C2 C3 C4 119.2(5) . .
N2A C3A C4A 122.3(5) . .
N2A C3A C2A 122.1(5) . .
C4A C3A C2A 115.6(5) . .
N2B C3B C2B 122.3(5) . .
N2B C3B C4B 123.0(5) . .
C2B C3B C4B 114.7(5) . .
C5 C4 C3 118.5(5) . .
C5A C4A C3A 120.3(5) . .
C5B C4B C3B 120.9(5) . .
C4 C5 N6 122.0(5) . .
C4 C5 C6 123.0(4) . .
N6 C5 C6 115.0(4) . .
N1A C5A C4A 125.2(5) . .
N1B C5B C4B 124.5(5) . .
C1 N6 C5 118.4(4) . .
C1 N6 Ru1 128.8(3) . .
C5 N6 Ru1 112.8(3) . .
N2 C6 C7 119.3(5) . .
N2 C6 C5 113.2(4) . .
C7 C6 C5 127.4(5) . .
C8 C7 C6 119.7(5) . .
C9 C8 C7 120.6(5) . .
C8 C9 C10 119.0(5) . .
N2 C10 C9 119.4(5) . .
N2 C10 C11 112.6(4) . .
C9 C10 C11 127.9(5) . .
N3 C11 C12 108.8(4) . .
N3 C11 C10 113.2(4) . .
C12 C11 C10 137.9(4) . .
C11 C12 C11 105.2(5) . 7_556
F1A P1A F2A 91.4(3) . .
F1A P1A F5A 90.7(3) . .
F2A P1A F5A 177.8(3) . .
F1A P1A F3A 92.0(2) . .
F2A P1A F3A 90.5(2) . .
F5A P1A F3A 90.1(2) . .
F1A P1A F4A 178.9(3) . .
F2A P1A F4A 89.6(3) . .
F5A P1A F4A 88.3(2) . .
F3A P1A F4A 88.34(19) . .
F1A P1A F6A 88.6(2) . .
F2A P1A F6A 90.5(3) . .
F5A P1A F6A 88.8(2) . .
F3A P1A F6A 178.8(3) . .
F4A P1A F6A 91.1(2) . .
C1W O1W C3W 124.9(2) . .
O1W C1W C2W 117.1(9) . .
O1W C3W C4W 116.0(3) . .

loop_
_geom_bond_atom_site_label_1
_geom_bond_atom_site_label_2
_geom_bond_distance
_geom_bond_site_symmetry_2
Ru1 N2 1.943(4) .
Ru1 N3 2.019(4) .
Ru1 N6 2.051(4) .
Ru1 N1A 2.086(4) .
Ru1 O1 2.099(3) .
Ru1 N1B 2.106(4) .
N1A C5A 1.349(7) .
N1A C1A 1.352(6) .
N1B C5B 1.325(7) .
N1B C1B 1.339(6) .
C1 N6 1.339(6) .
C1 C2 1.393(7) .
C1A C2A 1.380(7) .
C1B C2B 1.366(7) .
O1 C1C 1.259(4) .
C1C O1 1.259(4) 7_556
C1C C2C 1.483(8) .
N2 C6 1.357(6) .
N2 C10 1.363(6) .
N2A C3A 1.365(7) .
N2A C7A 1.450(8) .
N2A C6A 1.456(8) .
N2B C3B 1.366(7) .
N2B C7B 1.445(8) .
N2B C6B 1.449(7) .
C2 C3 1.371(7) .
C2A C3A 1.413(8) .
C2B C3B 1.399(8) .
N3 N3 1.318(7) 7_556
N3 C11 1.371(5) .
C3 C4 1.414(7) .
C3A C4A 1.389(8) .
C3B C4B 1.411(7) .
C4 C5 1.376(7) .
C4A C5A 1.364(8) .
C4B C5B 1.354(8) .
C5 N6 1.387(6) .
C5 C6 1.457(7) .
C6 C7 1.393(7) .
C7 C8 1.382(8) .
C8 C9 1.376(8) .
C9 C10 1.404(7) .
C10 C11 1.445(7) .
C11 C12 1.382(6) .
C12 C11 1.382(6) 7_556
P1A F1A 1.556(4) .
P1A F2A 1.560(4) .
P1A F5A 1.578(4) .
P1A F3A 1.580(4) .
P1A F4A 1.583(4) .
P1A F6A 1.585(4) .
O1W C1W 1.4300(10) .
O1W C3W 1.4301(9) .
C1W C2W 1.5400(10) .
C3W C4W 1.54000(12) .

loop_
_geom_torsion_atom_site_label_1
_geom_torsion_atom_site_label_2
_geom_torsion_atom_site_label_3
_geom_torsion_atom_site_label_4
_geom_torsion
_geom_torsion_site_symmetry_1
_geom_torsion_site_symmetry_4
N2 Ru1 N1A C5A 146.4(4) . .
N3 Ru1 N1A C5A -135.0(4) . .
N6 Ru1 N1A C5A 66.1(4) . .
O1 Ru1 N1A C5A -27.6(4) . .
N1B Ru1 N1A C5A -34.6(15) . .
N2 Ru1 N1A C1A -37.7(4) . .
N3 Ru1 N1A C1A 40.9(4) . .
N6 Ru1 N1A C1A -118.0(4) . .
O1 Ru1 N1A C1A 148.3(4) . .
N1B Ru1 N1A C1A 141.3(13) . .
N2 Ru1 N1B C5B 40.0(5) . .
N3 Ru1 N1B C5B -38.6(5) . .
N6 Ru1 N1B C5B 120.4(5) . .
N1A Ru1 N1B C5B -138.9(13) . .
O1 Ru1 N1B C5B -145.9(5) . .
N2 Ru1 N1B C1B -139.3(4) . .
N3 Ru1 N1B C1B 142.1(4) . .
N6 Ru1 N1B C1B -58.9(4) . .
N1A Ru1 N1B C1B 41.8(16) . .
O1 Ru1 N1B C1B 34.8(4) . .
C5A N1A C1A C2A -2.5(8) . .
Ru1 N1A C1A C2A -178.7(4) . .
C5B N1B C1B C2B 2.0(8) . .
Ru1 N1B C1B C2B -178.7(4) . .
N2 Ru1 O1 C1C 167.2(13) . .
N3 Ru1 O1 C1C -3.4(5) . .
N6 Ru1 O1 C1C 177.3(4) . .
N1A Ru1 O1 C1C -92.7(4) . .
N1B Ru1 O1 C1C 86.5(4) . .
Ru1 O1 C1C O1 3.5(3) . 7_556
Ru1 O1 C1C C2C -176.5(3) . .
N3 Ru1 N2 C6 179.7(4) . .
N6 Ru1 N2 C6 -1.4(4) . .
N1A Ru1 N2 C6 -90.9(4) . .
O1 Ru1 N2 C6 8.9(18) . .
N1B Ru1 N2 C6 89.2(4) . .
N3 Ru1 N2 C10 1.5(4) . .
N6 Ru1 N2 C10 -179.6(4) . .
N1A Ru1 N2 C10 90.9(4) . .
O1 Ru1 N2 C10 -169.3(14) . .
N1B Ru1 N2 C10 -89.0(4) . .
N6 C1 C2 C3 1.0(9) . .
N1A C1A C2A C3A 1.4(9) . .
N1B C1B C2B C3B -3.4(9) . .
N2 Ru1 N3 N3 173.2(7) . 7_556
N6 Ru1 N3 N3 170.1(5) . 7_556
N1A Ru1 N3 N3 79.4(7) . 7_556
O1 Ru1 N3 N3 -7.8(7) . 7_556
N1B Ru1 N3 N3 -94.3(7) . 7_556
N2 Ru1 N3 C11 0.3(4) . .
N6 Ru1 N3 C11 -2.8(7) . .
N1A Ru1 N3 C11 -93.5(4) . .
O1 Ru1 N3 C11 179.3(3) . .
N1B Ru1 N3 C11 92.8(4) . .
C1 C2 C3 C4 -1.9(9) . .
C7A N2A C3A C4A -170.8(6) . .
C6A N2A C3A C4A -2.0(9) . .
C7A N2A C3A C2A 8.2(9) . .
C6A N2A C3A C2A 177.0(6) . .
C1A C2A C3A N2A -179.3(5) . .
C1A C2A C3A C4A -0.2(8) . .
C7B N2B C3B C2B 179.7(6) . .
C6B N2B C3B C2B -6.5(9) . .
C7B N2B C3B C4B 1.2(10) . .
C6B N2B C3B C4B 174.9(6) . .
C1B C2B C3B N2B -176.1(5) . .
C1B C2B C3B C4B 2.6(8) . .
C2 C3 C4 C5 2.0(9) . .
N2A C3A C4A C5A 179.5(6) . .
C2A C3A C4A C5A 0.4(8) . .
N2B C3B C4B C5B 177.7(6) . .
C2B C3B C4B C5B -1.0(9) . .
C3 C4 C5 N6 -1.3(8) . .
C3 C4 C5 C6 179.6(5) . .
C1A N1A C5A C4A 2.8(8) . .
Ru1 N1A C5A C4A 179.0(5) . .
C3A C4A C5A N1A -1.8(9) . .
C1B N1B C5B C4B -0.1(8) . .
Ru1 N1B C5B C4B -179.4(4) . .
C3B C4B C5B N1B -0.4(9) . .
C2 C1 N6 C5 -0.3(8) . .
C2 C1 N6 Ru1 178.0(4) . .
C4 C5 N6 C1 0.4(8) . .
C6 C5 N6 C1 179.6(5) . .
C4 C5 N6 Ru1 -178.1(4) . .
C6 C5 N6 Ru1 1.1(6) . .
N2 Ru1 N6 C1 -178.3(5) . .
N3 Ru1 N6 C1 -175.2(5) . .
N1A Ru1 N6 C1 -84.5(5) . .
O1 Ru1 N6 C1 2.8(5) . .
N1B Ru1 N6 C1 89.2(5) . .
N2 Ru1 N6 C5 0.1(4) . .
N3 Ru1 N6 C5 3.2(7) . .
N1A Ru1 N6 C5 93.9(4) . .
O1 Ru1 N6 C5 -178.8(3) . .
N1B Ru1 N6 C5 -92.4(4) . .
C10 N2 C6 C7 2.5(8) . .
Ru1 N2 C6 C7 -175.7(4) . .
C10 N2 C6 C5 -179.5(5) . .
Ru1 N2 C6 C5 2.3(6) . .
C4 C5 C6 N2 177.0(5) . .
N6 C5 C6 N2 -2.2(7) . .
C4 C5 C6 C7 -5.1(9) . .
N6 C5 C6 C7 175.7(5) . .
N2 C6 C7 C8 -0.4(9) . .
C5 C6 C7 C8 -178.2(5) . .
C6 C7 C8 C9 -1.4(9) . .
C7 C8 C9 C10 1.3(8) . .
C6 N2 C10 C9 -2.6(8) . .
Ru1 N2 C10 C9 175.6(4) . .
C6 N2 C10 C11 178.9(5) . .
Ru1 N2 C10 C11 -2.9(6) . .
C8 C9 C10 N2 0.7(8) . .
C8 C9 C10 C11 178.9(5) . .
N3 N3 C11 C12 -0.7(6) 7_556 .
Ru1 N3 C11 C12 174.0(2) . .
N3 N3 C11 C10 -176.6(5) 7_556 .
Ru1 N3 C11 C10 -1.9(6) . .
N2 C10 C11 N3 3.0(7) . .
C9 C10 C11 N3 -175.3(5) . .
N2 C10 C11 C12 -171.1(5) . .
C9 C10 C11 C12 10.5(10) . .
N3 C11 C12 C11 0.3(2) . 7_556
C10 C11 C12 C11 174.6(8) . 7_556
C3W O1W C1W C2W -169.9(10) . .
C1W O1W C3W C4W 136.9(6) . .
